data_1506075
loop_
_publ_author_name
'Wang, Chao'
'Tunge, Jon A.'

_publ_section_title
;
 Decarboxylative ring contractions and olefin insertions of vinyl
 oxazinanones.
;
_journal_issue 15
_journal_name_full 'Organic letters'
_journal_page_first 3211
_journal_page_last 3214
_journal_paper_doi 10.1021/ol0610744
_journal_volume 8
_journal_year 2006
_chemical_formula_sum 'C28 H25 N3 O2 S'
_chemical_formula_weight 467.57
_chemical_name_systematic
; 
 ? 
;
_space_group_IT_number 14
_symmetry_cell_setting monoclinic
_symmetry_space_group_name_Hall '-P 2ybc'
_symmetry_space_group_name_H-M 'P 1 21/c 1'
_atom_sites_solution_hydrogens geom
_atom_sites_solution_primary direct
_atom_sites_solution_secondary difmap
_audit_creation_method SHELXL-97
_cell_angle_alpha 90.00
_cell_angle_beta 114.7490(10)
_cell_angle_gamma 90.00
_cell_formula_units_Z 4
_cell_length_a 12.7805(7)
_cell_length_b 14.9966(9)
_cell_length_c 13.5072(8)
_cell_measurement_reflns_used 3098
_cell_measurement_temperature 100(2)
_cell_measurement_theta_max 27.05
_cell_measurement_theta_min 2.22
_cell_volume 2351.1(2)
_computing_cell_refinement 'Bruker SAINT'
_computing_data_collection 'Bruker SMART'
_computing_data_reduction 'Bruker SAINT'
_computing_molecular_graphics 'Bruker SHELXTL'
_computing_publication_material 'Bruker SHELXTL'
_computing_structure_refinement 'Bruker SHELXTL'
_computing_structure_solution 'Bruker SHELXTL'
_diffrn_ambient_temperature 100(2)
_diffrn_measured_fraction_theta_full 0.998
_diffrn_measured_fraction_theta_max 0.998
_diffrn_measurement_device_type 'Bruker SMART APEX CCD area detector'
_diffrn_measurement_method 'phi and omega scans'
_diffrn_radiation_monochromator graphite
_diffrn_radiation_source 'fine-focus sealed tube'
_diffrn_radiation_type MoK\a
_diffrn_radiation_wavelength 0.71073
_diffrn_reflns_av_R_equivalents 0.0688
_diffrn_reflns_av_sigmaI/netI 0.0942
_diffrn_reflns_limit_h_max 18
_diffrn_reflns_limit_h_min -18
_diffrn_reflns_limit_k_max 21
_diffrn_reflns_limit_k_min -21
_diffrn_reflns_limit_l_max 19
_diffrn_reflns_limit_l_min -19
_diffrn_reflns_number 28640
_diffrn_reflns_theta_full 30.54
_diffrn_reflns_theta_max 30.54
_diffrn_reflns_theta_min 2.72
_diffrn_standards_decay_% 0.00
_exptl_absorpt_coefficient_mu 0.169
_exptl_absorpt_correction_T_max 0.7278
_exptl_absorpt_correction_T_min 0.6921
_exptl_absorpt_correction_type empirical
_exptl_crystal_colour Colorless
_exptl_crystal_density_diffrn 1.321
_exptl_crystal_density_meas 0
_exptl_crystal_density_method 'not measured'
_exptl_crystal_description 'Thin plate'
_exptl_crystal_F_000 984
_exptl_crystal_size_max 0.28
_exptl_crystal_size_mid 0.24
_exptl_crystal_size_min 0.08
_refine_diff_density_max 0.459
_refine_diff_density_min -0.464
_refine_diff_density_rms 0.057
_refine_ls_extinction_method none
_refine_ls_goodness_of_fit_ref 0.852
_refine_ls_hydrogen_treatment mixed
_refine_ls_matrix_type full
_refine_ls_number_parameters 407
_refine_ls_number_reflns 7181
_refine_ls_number_restraints 0
_refine_ls_restrained_S_all 0.852
_refine_ls_R_factor_all 0.0857
_refine_ls_R_factor_gt 0.0491
_refine_ls_shift/su_max 0.000
_refine_ls_shift/su_mean 0.000
_refine_ls_structure_factor_coef Fsqd
_refine_ls_weighting_details 'calc w=1/[\s^2^(Fo^2^)+(0.0302P)^2^+0.0000P] where P=(Fo^2^+2Fc^2^)/3'
_refine_ls_weighting_scheme calc
_refine_ls_wR_factor_gt 0.0829
_refine_ls_wR_factor_ref 0.0907
_reflns_number_gt 4498
_reflns_number_total 7181
_reflns_threshold_expression >2sigma(I)
_cod_data_source_file ol0610744si20060616_040018.cif
_cod_data_source_block k34b
_cod_depositor_comments
;
The following automatic conversions were performed:

'_symmetry_cell_setting' value 'Monoclinic' changed to 'monoclinic'
according to /home/saulius/struct/CIF-dictionaries/cif_core.dic
dictionary named 'cif_core.dic' version 2.4.1 from 2010-06-29.

Automatic conversion script
Id: cif_fix_values 1715 2011-07-08 13:25:40Z adriana 
;
_cod_original_sg_symbol_H-M P2(1)/c
_cod_database_code 1506075

loop_
_symmetry_equiv_pos_as_xyz
'x, y, z'
'-x, y+1/2, -z+1/2'
'-x, -y, -z'
'x, -y-1/2, z-1/2'

loop_
_atom_site_label
_atom_site_type_symbol
_atom_site_fract_x
_atom_site_fract_y
_atom_site_fract_z
_atom_site_U_iso_or_equiv
_atom_site_adp_type
_atom_site_occupancy
_atom_site_symmetry_multiplicity
_atom_site_calc_flag
S S 0.27424(3) 0.10077(3) 0.53127(3) 0.01765(10) Uani 1 1 d
O1 O 0.34398(9) 0.17773(7) 0.57577(9) 0.0222(3) Uani 1 1 d
O2 O 0.25969(9) 0.03694(7) 0.60343(9) 0.0221(3) Uani 1 1 d
N1 N 0.13993(10) 0.13452(8) 0.44859(10) 0.0159(3) Uani 1 1 d
N2 N -0.08688(12) 0.30664(10) 0.41501(12) 0.0260(3) Uani 1 1 d
N3 N -0.02064(12) 0.33433(9) 0.13815(11) 0.0229(3) Uani 1 1 d
C1 C 0.06500(14) 0.05386(11) 0.40648(14) 0.0193(4) Uani 1 1 d
H1A H 0.0905(14) 0.0173(11) 0.3619(13) 0.025(5) Uiso 1 1 d
H1B H 0.0747(14) 0.0213(10) 0.4704(13) 0.022(5) Uiso 1 1 d
C2 C -0.05981(14) 0.07790(11) 0.34213(14) 0.0177(3) Uani 1 1 d
H2A H -0.0879(13) 0.1095(10) 0.3891(13) 0.022(5) Uiso 1 1 d
H2B H -0.1031(13) 0.0243(10) 0.3189(12) 0.016(4) Uiso 1 1 d
C3 C -0.08013(13) 0.13713(10) 0.24340(12) 0.0154(3) Uani 1 1 d
C4 C -0.00276(13) 0.22257(10) 0.29402(12) 0.0149(3) Uani 1 1 d
C5 C 0.12937(13) 0.19807(10) 0.36070(13) 0.0160(3) Uani 1 1 d
H5 H 0.1501(13) 0.1690(10) 0.3069(13) 0.018(4) Uiso 1 1 d
C6 C -0.03737(13) 0.09530(11) 0.16409(13) 0.0182(3) Uani 1 1 d
H6 H -0.0176(13) 0.1352(10) 0.1212(13) 0.019(5) Uiso 1 1 d
C7 C -0.02568(16) 0.00995(12) 0.15007(15) 0.0250(4) Uani 1 1 d
H7A H -0.0426(14) -0.0354(11) 0.1950(14) 0.031(5) Uiso 1 1 d
H7B H 0.0023(15) -0.0092(11) 0.0948(14) 0.035(5) Uiso 1 1 d
C8 C -0.04807(13) 0.26999(11) 0.36435(13) 0.0176(3) Uani 1 1 d
C9 C -0.01192(13) 0.28596(10) 0.20620(13) 0.0161(3) Uani 1 1 d
C11 C 0.19816(13) 0.28360(10) 0.39834(13) 0.0165(3) Uani 1 1 d
C12 C 0.20447(14) 0.33019(11) 0.48982(13) 0.0198(4) Uani 1 1 d
H12 H 0.1694(13) 0.3059(10) 0.5327(13) 0.020(5) Uiso 1 1 d
C13 C 0.26161(14) 0.41113(11) 0.51730(15) 0.0243(4) Uani 1 1 d
H13 H 0.2661(14) 0.4402(11) 0.5838(14) 0.026(5) Uiso 1 1 d
C14 C 0.31168(14) 0.44693(12) 0.45304(15) 0.0249(4) Uani 1 1 d
H14 H 0.3459(15) 0.5017(11) 0.4689(14) 0.028(5) Uiso 1 1 d
C15 C 0.30501(14) 0.40211(12) 0.36168(14) 0.0239(4) Uani 1 1 d
H15 H 0.3378(14) 0.4248(11) 0.3177(13) 0.024(5) Uiso 1 1 d
C16 C 0.24927(13) 0.32010(11) 0.33469(14) 0.0197(4) Uani 1 1 d
H16 H 0.2466(13) 0.2885(10) 0.2725(13) 0.019(4) Uiso 1 1 d
C21 C -0.20789(13) 0.16270(10) 0.18170(13) 0.0170(3) Uani 1 1 d
C22 C -0.28624(15) 0.15158(12) 0.22751(15) 0.0243(4) Uani 1 1 d
H22 H -0.2632(13) 0.1294(10) 0.2993(13) 0.018(4) Uiso 1 1 d
C23 C -0.40194(15) 0.17149(12) 0.16914(16) 0.0290(4) Uani 1 1 d
H23 H -0.4549(15) 0.1633(11) 0.1994(14) 0.033(5) Uiso 1 1 d
C24 C -0.44262(15) 0.20272(11) 0.06372(16) 0.0258(4) Uani 1 1 d
H24 H -0.5235(14) 0.2154(10) 0.0246(13) 0.024(5) Uiso 1 1 d
C25 C -0.36616(15) 0.21453(11) 0.01681(15) 0.0239(4) Uani 1 1 d
H25 H -0.3902(14) 0.2352(11) -0.0564(14) 0.028(5) Uiso 1 1 d
C26 C -0.25027(14) 0.19442(11) 0.07459(14) 0.0200(4) Uani 1 1 d
H26 H -0.1995(13) 0.2015(10) 0.0400(12) 0.016(4) Uiso 1 1 d
C31 C 0.32530(13) 0.04497(11) 0.44594(12) 0.0173(3) Uani 1 1 d
C32 C 0.38769(15) 0.09105(12) 0.40035(14) 0.0232(4) Uani 1 1 d
H32 H 0.4056(14) 0.1502(11) 0.4179(13) 0.022(5) Uiso 1 1 d
C33 C 0.42068(16) 0.04803(13) 0.32708(15) 0.0268(4) Uani 1 1 d
H33 H 0.4624(15) 0.0787(11) 0.2963(14) 0.033(5) Uiso 1 1 d
C34 C 0.38963(14) -0.03945(12) 0.29631(13) 0.0239(4) Uani 1 1 d
C35 C 0.32708(15) -0.08501(12) 0.34357(14) 0.0239(4) Uani 1 1 d
H35 H 0.3078(14) -0.1452(11) 0.3236(14) 0.028(5) Uiso 1 1 d
C36 C 0.29614(14) -0.04430(11) 0.41902(14) 0.0212(4) Uani 1 1 d
H36 H 0.2528(13) -0.0779(10) 0.4504(13) 0.022(5) Uiso 1 1 d
C37 C 0.4219(2) -0.08536(15) 0.21436(17) 0.0336(5) Uani 1 1 d
H37A H 0.4661(16) -0.0427(13) 0.1908(15) 0.042(6) Uiso 1 1 d
H37B H 0.4731(16) -0.1379(12) 0.2451(15) 0.039(6) Uiso 1 1 d
H37C H 0.3536(18) -0.1058(13) 0.1510(18) 0.059(7) Uiso 1 1 d

loop_
_atom_site_aniso_label
_atom_site_aniso_U_11
_atom_site_aniso_U_22
_atom_site_aniso_U_33
_atom_site_aniso_U_23
_atom_site_aniso_U_13
_atom_site_aniso_U_12
S 0.01629(19) 0.0204(2) 0.01373(19) 0.00132(17) 0.00383(16) 0.00024(17)
O1 0.0195(6) 0.0230(6) 0.0176(6) -0.0027(5) 0.0014(5) -0.0020(5)
O2 0.0232(6) 0.0259(7) 0.0151(6) 0.0072(5) 0.0059(5) 0.0013(5)
N1 0.0130(6) 0.0177(7) 0.0135(7) 0.0031(5) 0.0022(5) -0.0008(5)
N2 0.0263(8) 0.0294(8) 0.0240(8) -0.0027(7) 0.0121(7) -0.0010(7)
N3 0.0245(8) 0.0209(8) 0.0214(8) 0.0008(6) 0.0077(6) -0.0009(6)
C1 0.0195(9) 0.0169(9) 0.0186(9) 0.0036(7) 0.0052(7) -0.0024(7)
C2 0.0172(8) 0.0164(8) 0.0182(9) 0.0028(7) 0.0061(7) -0.0014(7)
C3 0.0151(8) 0.0137(8) 0.0163(8) -0.0002(6) 0.0056(7) -0.0023(6)
C4 0.0156(8) 0.0156(8) 0.0128(8) 0.0007(6) 0.0052(6) -0.0001(6)
C5 0.0160(8) 0.0181(8) 0.0137(8) 0.0002(7) 0.0059(7) -0.0013(6)
C6 0.0156(8) 0.0202(9) 0.0166(8) -0.0007(7) 0.0046(7) -0.0004(7)
C7 0.0271(10) 0.0238(10) 0.0219(10) -0.0012(8) 0.0080(8) -0.0003(8)
C8 0.0167(8) 0.0183(8) 0.0160(8) 0.0008(7) 0.0050(7) -0.0018(6)
C9 0.0146(8) 0.0158(8) 0.0159(8) -0.0035(7) 0.0045(7) -0.0007(6)
C11 0.0141(8) 0.0163(8) 0.0157(8) 0.0022(6) 0.0026(7) -0.0004(6)
C12 0.0191(8) 0.0207(9) 0.0169(8) 0.0019(7) 0.0048(7) 0.0005(7)
C13 0.0224(9) 0.0215(9) 0.0226(9) -0.0032(8) 0.0031(8) 0.0004(7)
C14 0.0189(9) 0.0173(9) 0.0287(10) 0.0018(8) 0.0004(8) -0.0030(7)
C15 0.0164(8) 0.0265(10) 0.0238(9) 0.0081(8) 0.0035(7) -0.0037(7)
C16 0.0157(8) 0.0240(9) 0.0163(8) 0.0020(7) 0.0039(7) -0.0007(7)
C21 0.0154(8) 0.0136(8) 0.0193(8) -0.0011(6) 0.0047(7) -0.0008(6)
C22 0.0215(9) 0.0252(10) 0.0262(10) 0.0063(8) 0.0098(8) -0.0016(7)
C23 0.0183(9) 0.0290(10) 0.0424(12) 0.0065(9) 0.0154(9) -0.0017(8)
C24 0.0153(9) 0.0182(9) 0.0361(11) 0.0010(8) 0.0029(8) 0.0008(7)
C25 0.0251(9) 0.0195(9) 0.0189(9) -0.0020(7) 0.0013(8) 0.0023(7)
C26 0.0215(9) 0.0184(9) 0.0189(9) -0.0026(7) 0.0071(7) 0.0010(7)
C31 0.0152(8) 0.0206(9) 0.0137(8) 0.0010(7) 0.0036(7) 0.0022(7)
C32 0.0226(9) 0.0209(9) 0.0247(9) -0.0014(8) 0.0086(8) -0.0034(7)
C33 0.0274(10) 0.0312(11) 0.0263(10) 0.0037(8) 0.0156(8) -0.0003(8)
C34 0.0228(9) 0.0288(10) 0.0162(9) 0.0034(7) 0.0044(7) 0.0104(8)
C35 0.0231(9) 0.0190(9) 0.0243(10) -0.0003(8) 0.0045(8) 0.0043(7)
C36 0.0193(9) 0.0200(9) 0.0231(9) 0.0044(7) 0.0076(7) 0.0011(7)
C37 0.0378(12) 0.0386(13) 0.0246(11) 0.0021(9) 0.0132(10) 0.0164(10)

loop_
_atom_type_symbol
_atom_type_description
_atom_type_scat_dispersion_real
_atom_type_scat_dispersion_imag
_atom_type_scat_source
C C 0.0033 0.0016 'International Tables Vol C Tables 4.2.6.8 and 6.1.1.4'
H H 0.0000 0.0000 'International Tables Vol C Tables 4.2.6.8 and 6.1.1.4'
N N 0.0061 0.0033 'International Tables Vol C Tables 4.2.6.8 and 6.1.1.4'
O O 0.0106 0.0060 'International Tables Vol C Tables 4.2.6.8 and 6.1.1.4'
S S 0.1246 0.1234 'International Tables Vol C Tables 4.2.6.8 and 6.1.1.4'

loop_
_geom_angle_atom_site_label_1
_geom_angle_atom_site_label_2
_geom_angle_atom_site_label_3
_geom_angle
O1 S O2 119.31(7)
O1 S N1 108.61(6)
O2 S N1 105.37(7)
O1 S C31 108.86(7)
O2 S C31 108.53(7)
N1 S C31 105.26(7)
C5 N1 C1 112.65(12)
C5 N1 S 116.68(10)
C1 N1 S 108.69(10)
N1 C1 C2 112.31(13)
N1 C1 H1A 111.5(10)
C2 C1 H1A 109.2(10)
N1 C1 H1B 104.4(10)
C2 C1 H1B 110.5(10)
H1A C1 H1B 108.9(13)
C1 C2 C3 113.20(14)
C1 C2 H2A 109.3(9)
C3 C2 H2A 108.1(9)
C1 C2 H2B 108.5(9)
C3 C2 H2B 109.8(9)
H2A C2 H2B 107.8(13)
C6 C3 C2 113.13(13)
C6 C3 C21 109.44(12)
C2 C3 C21 111.76(13)
C6 C3 C4 107.01(12)
C2 C3 C4 104.18(12)
C21 C3 C4 111.13(12)
C8 C4 C9 106.43(13)
C8 C4 C3 108.83(12)
C9 C4 C3 110.23(12)
C8 C4 C5 110.78(12)
C9 C4 C5 108.08(12)
C3 C4 C5 112.33(12)
N1 C5 C11 115.41(13)
N1 C5 C4 108.73(12)
C11 C5 C4 108.88(12)
N1 C5 H5 110.3(9)
C11 C5 H5 109.1(9)
C4 C5 H5 103.7(9)
C7 C6 C3 126.76(17)
C7 C6 H6 117.2(10)
C3 C6 H6 116.1(10)
C6 C7 H7A 120.8(10)
C6 C7 H7B 119.2(10)
H7A C7 H7B 120.0(14)
N2 C8 C4 177.36(17)
N3 C9 C4 178.99(17)
C16 C11 C12 118.89(15)
C16 C11 C5 118.79(15)
C12 C11 C5 122.13(15)
C13 C12 C11 120.40(17)
C13 C12 H12 120.5(10)
C11 C12 H12 119.1(10)
C14 C13 C12 120.14(17)
C14 C13 H13 122.5(10)
C12 C13 H13 117.3(10)
C15 C14 C13 120.11(17)
C15 C14 H14 119.6(11)
C13 C14 H14 120.2(11)
C14 C15 C16 119.96(17)
C14 C15 H15 121.5(10)
C16 C15 H15 118.5(10)
C15 C16 C11 120.48(17)
C15 C16 H16 119.8(9)
C11 C16 H16 119.8(9)
C22 C21 C26 117.52(15)
C22 C21 C3 121.86(14)
C26 C21 C3 120.56(14)
C23 C22 C21 121.12(17)
C23 C22 H22 117.2(10)
C21 C22 H22 121.6(10)
C24 C23 C22 120.81(18)
C24 C23 H23 117.9(11)
C22 C23 H23 121.3(11)
C23 C24 C25 119.00(17)
C23 C24 H24 119.2(10)
C25 C24 H24 121.8(10)
C24 C25 C26 120.52(17)
C24 C25 H25 122.2(10)
C26 C25 H25 117.2(10)
C25 C26 C21 121.04(17)
C25 C26 H26 119.1(9)
C21 C26 H26 119.8(9)
C32 C31 C36 120.34(16)
C32 C31 S 119.82(13)
C36 C31 S 119.72(13)
C31 C32 C33 119.38(17)
C31 C32 H32 119.7(10)
C33 C32 H32 120.9(10)
C34 C33 C32 121.40(17)
C34 C33 H33 118.9(11)
C32 C33 H33 119.6(11)
C33 C34 C35 118.36(16)
C33 C34 C37 121.60(17)
C35 C34 C37 120.04(17)
C36 C35 C34 121.21(17)
C36 C35 H35 120.9(10)
C34 C35 H35 117.9(10)
C35 C36 C31 119.25(16)
C35 C36 H36 119.1(9)
C31 C36 H36 121.6(9)
C34 C37 H37A 108.1(11)
C34 C37 H37B 113.0(11)
H37A C37 H37B 106.3(15)
C34 C37 H37C 111.6(12)
H37A C37 H37C 109.8(16)
H37B C37 H37C 107.8(16)

loop_
_geom_bond_atom_site_label_1
_geom_bond_atom_site_label_2
_geom_bond_distance
S O1 1.4280(11)
S O2 1.4326(11)
S N1 1.6866(13)
S C31 1.7563(16)
N1 C5 1.4838(19)
N1 C1 1.499(2)
N2 C8 1.1404(19)
N3 C9 1.1391(19)
C1 C2 1.506(2)
C1 H1A 0.966(16)
C1 H1B 0.954(16)
C2 C3 1.531(2)
C2 H2A 0.973(16)
C2 H2B 0.952(15)
C3 C6 1.526(2)
C3 C21 1.539(2)
C3 C4 1.588(2)
C4 C8 1.485(2)
C4 C9 1.486(2)
C4 C5 1.589(2)
C5 C11 1.517(2)
C5 H5 0.975(15)
C6 C7 1.312(2)
C6 H6 0.938(16)
C7 H7A 0.994(17)
C7 H7B 0.995(17)
C11 C16 1.391(2)
C11 C12 1.392(2)
C12 C13 1.385(2)
C12 H12 0.941(15)
C13 C14 1.384(2)
C13 H13 0.978(16)
C14 C15 1.376(2)
C14 H14 0.912(17)
C15 C16 1.391(2)
C15 H15 0.924(16)
C16 H16 0.953(16)
C21 C22 1.390(2)
C21 C26 1.399(2)
C22 C23 1.386(2)
C22 H22 0.947(16)
C23 C24 1.377(3)
C23 H23 0.933(17)
C24 C25 1.381(2)
C24 H24 0.963(16)
C25 C26 1.388(2)
C25 H25 0.956(17)
C26 H26 0.951(15)
C31 C32 1.380(2)
C31 C36 1.396(2)
C32 C33 1.387(2)
C32 H32 0.922(16)
C33 C34 1.383(2)
C33 H33 0.925(17)
C34 C35 1.393(2)
C34 C37 1.501(2)
C35 C36 1.380(2)
C35 H35 0.945(17)
C36 H36 0.968(16)
C37 H37A 0.990(19)
C37 H37B 0.997(19)
C37 H37C 0.98(2)

loop_
_geom_torsion_atom_site_label_1
_geom_torsion_atom_site_label_2
_geom_torsion_atom_site_label_3
_geom_torsion_atom_site_label_4
_geom_torsion
O1 S N1 C5 54.31(12)
O2 S N1 C5 -176.76(11)
C31 S N1 C5 -62.14(12)
O1 S N1 C1 -177.01(10)
O2 S N1 C1 -48.09(12)
C31 S N1 C1 66.53(12)
C5 N1 C1 C2 -55.70(18)
S N1 C1 C2 173.41(12)
N1 C1 C2 C3 58.95(19)
C1 C2 C3 C6 57.68(18)
C1 C2 C3 C21 -178.25(13)
C1 C2 C3 C4 -58.17(17)
C6 C3 C4 C8 175.03(12)
C2 C3 C4 C8 -64.91(15)
C21 C3 C4 C8 55.60(16)
C6 C3 C4 C9 58.66(16)
C2 C3 C4 C9 178.72(13)
C21 C3 C4 C9 -60.77(16)
C6 C3 C4 C5 -61.93(15)
C2 C3 C4 C5 58.13(16)
C21 C3 C4 C5 178.64(12)
C1 N1 C5 C11 176.90(13)
S N1 C5 C11 -56.36(16)
C1 N1 C5 C4 54.25(16)
S N1 C5 C4 -179.00(10)
C8 C4 C5 N1 63.94(16)
C9 C4 C5 N1 -179.82(12)
C3 C4 C5 N1 -58.00(16)
C8 C4 C5 C11 -62.56(16)
C9 C4 C5 C11 53.68(16)
C3 C4 C5 C11 175.50(12)
C2 C3 C6 C7 25.8(2)
C21 C3 C6 C7 -99.52(19)
C4 C3 C6 C7 139.97(17)
C9 C4 C8 N2 62(4)
C3 C4 C8 N2 -57(4)
C5 C4 C8 N2 179(100)
C8 C4 C9 N3 -76(10)
C3 C4 C9 N3 42(10)
C5 C4 C9 N3 165(10)
N1 C5 C11 C16 142.92(14)
C4 C5 C11 C16 -94.52(17)
N1 C5 C11 C12 -42.1(2)
C4 C5 C11 C12 80.51(18)
C16 C11 C12 C13 -0.6(2)
C5 C11 C12 C13 -175.58(15)
C11 C12 C13 C14 0.8(2)
C12 C13 C14 C15 -0.1(3)
C13 C14 C15 C16 -0.9(3)
C14 C15 C16 C11 1.2(2)
C12 C11 C16 C15 -0.5(2)
C5 C11 C16 C15 174.74(14)
C6 C3 C21 C22 141.14(16)
C2 C3 C21 C22 15.0(2)
C4 C3 C21 C22 -100.89(17)
C6 C3 C21 C26 -35.88(19)
C2 C3 C21 C26 -161.99(14)
C4 C3 C21 C26 82.09(17)
C26 C21 C22 C23 -0.2(3)
C3 C21 C22 C23 -177.29(16)
C21 C22 C23 C24 0.2(3)
C22 C23 C24 C25 -0.4(3)
C23 C24 C25 C26 0.6(3)
C24 C25 C26 C21 -0.7(3)
C22 C21 C26 C25 0.4(2)
C3 C21 C26 C25 177.59(14)
O1 S C31 C32 -23.44(15)
O2 S C31 C32 -154.76(12)
N1 S C31 C32 92.84(14)
O1 S C31 C36 160.70(12)
O2 S C31 C36 29.39(15)
N1 S C31 C36 -83.02(14)
C36 C31 C32 C33 0.3(2)
S C31 C32 C33 -175.49(13)
C31 C32 C33 C34 1.8(3)
C32 C33 C34 C35 -2.1(3)
C32 C33 C34 C37 178.02(17)
C33 C34 C35 C36 0.2(2)
C37 C34 C35 C36 -179.90(16)
C34 C35 C36 C31 1.9(2)
C32 C31 C36 C35 -2.2(2)
S C31 C36 C35 173.67(12)
